data_4306934
loop_
_publ_author_name
'Zhiqiang Yang'
'Alexander B. Smetana'
'Christopher M. Sorensen'
'Kenneth J. Klabunde'

_publ_section_title
;
Synthesis and Characterization of a New Tiara Pd(II) Thiolate Complex,
[Pd(SC12H25)2]6, and Its Solution-Phase Thermolysis to Prepare Nearly
Monodisperse Palladium Sulfide Nanoparticles
;
_journal_name_full 'Inorganic Chemistry'
_journal_page_first 2427
_journal_page_last 2431
_journal_paper_doi 10.1021/ic061242o
_journal_volume 46
_journal_year 2007
_chemical_formula_moiety
;
(C12 H25 S)2 Pd
;
_chemical_formula_sum 'C24 H50 Pd S2'
_chemical_formula_weight 509.16
_chemical_name_systematic
;
bis(dodecanethiolato)palladium(II)
;
_space_group_IT_number 2
_symmetry_cell_setting triclinic
_symmetry_space_group_name_Hall '-P 1'
_symmetry_space_group_name_H-M 'P -1'
_atom_sites_solution_hydrogens geom
_atom_sites_solution_primary direct
_atom_sites_solution_secondary difmap
_audit_creation_method SHELXL-97
_cell_angle_alpha 66.529(5)
_cell_angle_beta 70.892(8)
_cell_angle_gamma 77.054(7)
_cell_formula_units_Z 6
_cell_length_a 13.2189(14)
_cell_length_b 18.2919(18)
_cell_length_c 19.1575(19)
_cell_measurement_reflns_used 2069
_cell_measurement_temperature 173(2)
_cell_measurement_theta_max 24.55
_cell_measurement_theta_min 2.25
_cell_volume 3991.4(7)
_computing_cell_refinement 'Bruker XSCANS'
_computing_data_collection 'Bruker XSCANS'
_computing_data_reduction 'Bruker SHELXTL'
_computing_molecular_graphics 'Bruker SHELXTL'
_computing_publication_material 'Bruker SHELXTL'
_computing_structure_refinement 'SHELXL-97 (Sheldrick, 1997)'
_computing_structure_solution 'SHELXS-97 (Sheldrick, 1990)'
_diffrn_ambient_temperature 173(2)
_diffrn_measured_fraction_theta_full 0.944
_diffrn_measured_fraction_theta_max 0.944
_diffrn_measurement_device_type 'CCD area detector'
_diffrn_measurement_method 'phi and omega scans'
_diffrn_radiation_monochromator graphite
_diffrn_radiation_source 'fine-focus sealed tube'
_diffrn_radiation_type MoK\a
_diffrn_radiation_wavelength 0.71073
_diffrn_reflns_av_R_equivalents 0.1073
_diffrn_reflns_av_sigmaI/netI 0.2124
_diffrn_reflns_limit_h_max 17
_diffrn_reflns_limit_h_min -16
_diffrn_reflns_limit_k_max 21
_diffrn_reflns_limit_k_min -23
_diffrn_reflns_limit_l_max 24
_diffrn_reflns_limit_l_min -24
_diffrn_reflns_number 28432
_diffrn_reflns_theta_full 27.51
_diffrn_reflns_theta_max 27.51
_diffrn_reflns_theta_min 1.64
_exptl_absorpt_coefficient_mu 0.862
_exptl_absorpt_correction_T_max 1.000
_exptl_absorpt_correction_T_min 0.543
_exptl_absorpt_correction_type multi-scan
_exptl_absorpt_process_details SADABS
_exptl_crystal_colour orange
_exptl_crystal_density_diffrn 1.271
_exptl_crystal_density_method 'not measured'
_exptl_crystal_description plate
_exptl_crystal_F_000 1632
_exptl_crystal_size_max 0.40
_exptl_crystal_size_mid 0.20
_exptl_crystal_size_min 0.10
_refine_diff_density_max 1.336
_refine_diff_density_min -1.150
_refine_diff_density_rms 0.154
_refine_ls_extinction_method none
_refine_ls_goodness_of_fit_ref 0.859
_refine_ls_hydrogen_treatment constr
_refine_ls_matrix_type full
_refine_ls_number_parameters 736
_refine_ls_number_reflns 17309
_refine_ls_number_restraints 0
_refine_ls_restrained_S_all 0.859
_refine_ls_R_factor_all 0.1456
_refine_ls_R_factor_gt 0.0618
_refine_ls_shift/su_max 0.001
_refine_ls_shift/su_mean 0.000
_refine_ls_structure_factor_coef Fsqd
_refine_ls_weighting_details 'calc w=1/[\s^2^(Fo^2^)+(0.0550P)^2^+0.0000P] where P=(Fo^2^+2Fc^2^)/3'
_refine_ls_weighting_scheme calc
_refine_ls_wR_factor_gt 0.1342
_refine_ls_wR_factor_ref 0.1616
_reflns_number_gt 8089
_reflns_number_total 17309
_reflns_threshold_expression >2sigma(I)
_cod_data_source_file ic061242osi20061121_094803.cif
_cod_data_source_block kk0105m
_cod_depositor_comments
;
The following automatic conversions were performed:
'_symmetry_cell_setting' value 'Triclinic' changed to 'triclinic'
according to '/home/saulius/struct/CIF-dictionaries/cif_core.dic'
dictionary named 'cif_core.dic' version 2.4.1 from 2010-06-29.

Automatic conversion script
Id: cif_fix_enum 1527 2010-12-29 10:47:43Z saulius 
;
_cod_original_formula_sum 'C24 H50 Pd1 S2'
_cod_database_code 4306934

loop_
_symmetry_equiv_pos_as_xyz
'x, y, z'
'-x, -y, -z'

loop_
_atom_site_label
_atom_site_type_symbol
_atom_site_fract_x
_atom_site_fract_y
_atom_site_fract_z
_atom_site_U_iso_or_equiv
_atom_site_adp_type
_atom_site_occupancy
_atom_site_symmetry_multiplicity
_atom_site_calc_flag
_atom_site_refinement_flags
_atom_site_disorder_assembly
_atom_site_disorder_group
Pd1 Pd 0.75585(4) 0.48106(3) 0.45570(3) 0.02600(15) Uani 1 1 d . . .
Pd2 Pd 0.63875(4) 0.49550(3) 0.33719(3) 0.02635(15) Uani 1 1 d . . .
Pd3 Pd 0.38432(4) 0.51456(3) 0.37830(3) 0.02705(15) Uani 1 1 d . . .
S1 S 0.76686(13) 0.56945(11) 0.32795(10) 0.0286(4) Uani 1 1 d . . .
C01 C 0.7138(5) 0.6717(4) 0.3219(4) 0.0317(17) Uani 1 1 d . . .
H01A H 0.6445 0.6859 0.3078 0.038 Uiso 1 1 calc R . .
H01B H 0.7012 0.6772 0.3736 0.038 Uiso 1 1 calc R . .
C02 C 0.7951(5) 0.7265(4) 0.2596(4) 0.0333(18) Uani 1 1 d . . .
H02A H 0.8086 0.7190 0.2088 0.040 Uiso 1 1 calc R . .
H02B H 0.8639 0.7115 0.2745 0.040 Uiso 1 1 calc R . .
C03 C 0.7579(6) 0.8148(4) 0.2486(5) 0.0377(19) Uani 1 1 d . . .
H03A H 0.6889 0.8297 0.2340 0.045 Uiso 1 1 calc R . .
H03B H 0.7448 0.8223 0.2994 0.045 Uiso 1 1 calc R . .
C04 C 0.8393(6) 0.8703(4) 0.1856(5) 0.0383(19) Uani 1 1 d . . .
H04A H 0.9074 0.8560 0.2013 0.046 Uiso 1 1 calc R . .
H04B H 0.8542 0.8609 0.1356 0.046 Uiso 1 1 calc R . .
C05 C 0.8048(5) 0.9578(4) 0.1709(4) 0.0357(18) Uani 1 1 d . . .
H05A H 0.7888 0.9674 0.2209 0.043 Uiso 1 1 calc R . .
H05B H 0.7376 0.9728 0.1539 0.043 Uiso 1 1 calc R . .
C06 C 0.8889(6) 1.0112(4) 0.1087(5) 0.0385(19) Uani 1 1 d . . .
H06A H 0.9053 1.0012 0.0588 0.046 Uiso 1 1 calc R . .
H06B H 0.9559 0.9964 0.1260 0.046 Uiso 1 1 calc R . .
C07 C 0.8540(5) 1.1002(4) 0.0931(5) 0.039(2) Uani 1 1 d . . .
H07A H 0.7862 1.1146 0.0768 0.047 Uiso 1 1 calc R . .
H07B H 0.8385 1.1101 0.1429 0.047 Uiso 1 1 calc R . .
C08 C 0.9354(5) 1.1543(4) 0.0308(4) 0.0370(19) Uani 1 1 d . . .
H08A H 0.9514 1.1443 -0.0190 0.044 Uiso 1 1 calc R . .
H08B H 1.0030 1.1405 0.0472 0.044 Uiso 1 1 calc R . .
C09 C 0.8991(6) 1.2427(5) 0.0154(5) 0.046(2) Uani 1 1 d . . .
H09A H 0.8310 1.2562 -0.0004 0.055 Uiso 1 1 calc R . .
H09B H 0.8835 1.2526 0.0653 0.055 Uiso 1 1 calc R . .
C10 C 0.9779(6) 1.2974(4) -0.0464(5) 0.044(2) Uani 1 1 d . . .
H10A H 0.9937 1.2878 -0.0964 0.053 Uiso 1 1 calc R . .
H10B H 1.0459 1.2844 -0.0306 0.053 Uiso 1 1 calc R . .
C11 C 0.9394(6) 1.3861(5) -0.0610(5) 0.054(2) Uani 1 1 d . . .
H11A H 0.8699 1.3985 -0.0747 0.065 Uiso 1 1 calc R . .
H11B H 0.9261 1.3959 -0.0114 0.065 Uiso 1 1 calc R . .
C12 C 1.0169(8) 1.4427(6) -0.1257(6) 0.081(3) Uani 1 1 d . . .
H12A H 0.9865 1.4982 -0.1312 0.121 Uiso 1 1 calc R . .
H12B H 1.0289 1.4348 -0.1756 0.121 Uiso 1 1 calc R . .
H12C H 1.0855 1.4320 -0.1123 0.121 Uiso 1 1 calc R . .
S2 S 0.75265(13) 0.39162(11) 0.39832(11) 0.0283(4) Uani 1 1 d . . .
C13 C 0.8791(5) 0.3888(5) 0.3236(4) 0.0378(19) Uani 1 1 d . . .
H13A H 0.8737 0.3584 0.2925 0.045 Uiso 1 1 calc R . .
H13B H 0.8924 0.4442 0.2871 0.045 Uiso 1 1 calc R . .
C14 C 0.9737(5) 0.3500(5) 0.3599(5) 0.045(2) Uani 1 1 d . . .
H14A H 1.0363 0.3387 0.3185 0.054 Uiso 1 1 calc R . .
H14B H 0.9929 0.3895 0.3756 0.054 Uiso 1 1 calc R . .
C15 C 0.9563(7) 0.2743(5) 0.4299(6) 0.059(3) Uani 1 1 d . . .
H15A H 0.9087 0.2889 0.4755 0.071 Uiso 1 1 calc R . .
H15B H 1.0266 0.2513 0.4417 0.071 Uiso 1 1 calc R . .
C16 C 0.9091(7) 0.2089(5) 0.4260(6) 0.056(2) Uani 1 1 d . . .
H16A H 0.8384 0.2310 0.4144 0.068 Uiso 1 1 calc R . .
H16B H 0.9567 0.1928 0.3813 0.068 Uiso 1 1 calc R . .
C17 C 0.8938(7) 0.1357(6) 0.4990(6) 0.063(3) Uani 1 1 d . . .
H17A H 0.9660 0.1111 0.5063 0.076 Uiso 1 1 calc R . .
H17B H 0.8549 0.1537 0.5441 0.076 Uiso 1 1 calc R . .
C18 C 0.8370(7) 0.0724(6) 0.5050(6) 0.064(3) Uani 1 1 d . . .
H18A H 0.8741 0.0550 0.4592 0.077 Uiso 1 1 calc R . .
H18B H 0.7634 0.0959 0.5002 0.077 Uiso 1 1 calc R . .
C19 C 0.8278(7) 0.0006(6) 0.5774(6) 0.062(3) Uani 1 1 d . . .
H19A H 0.9016 -0.0219 0.5823 0.074 Uiso 1 1 calc R . .
H19B H 0.7903 0.0185 0.6227 0.074 Uiso 1 1 calc R . .
C20 C 0.7731(7) -0.0648(6) 0.5859(6) 0.062(3) Uani 1 1 d . . .
H20A H 0.8098 -0.0825 0.5403 0.075 Uiso 1 1 calc R . .
H20B H 0.6987 -0.0429 0.5821 0.075 Uiso 1 1 calc R . .
C21 C 0.7668(7) -0.1365(6) 0.6589(6) 0.066(3) Uani 1 1 d . . .
H21A H 0.7274 -0.1185 0.7040 0.079 Uiso 1 1 calc R . .
H21B H 0.8412 -0.1563 0.6637 0.079 Uiso 1 1 calc R . .
C22 C 0.7159(7) -0.2067(5) 0.6692(6) 0.062(3) Uani 1 1 d . . .
H22A H 0.6406 -0.1875 0.6663 0.074 Uiso 1 1 calc R . .
H22B H 0.7535 -0.2237 0.6233 0.074 Uiso 1 1 calc R . .
C23 C 0.7133(8) -0.2768(6) 0.7394(6) 0.077(3) Uani 1 1 d . . .
H23A H 0.6694 -0.2612 0.7851 0.092 Uiso 1 1 calc R . .
H23B H 0.7876 -0.2932 0.7452 0.092 Uiso 1 1 calc R . .
C24 C 0.6714(10) -0.3481(6) 0.7449(7) 0.098(4) Uani 1 1 d . . .
H24A H 0.6846 -0.3936 0.7913 0.147 Uiso 1 1 calc R . .
H24B H 0.7081 -0.3612 0.6972 0.147 Uiso 1 1 calc R . .
H24C H 0.5939 -0.3365 0.7498 0.147 Uiso 1 1 calc R . .
S3 S 0.51404(13) 0.60025(11) 0.29177(10) 0.0283(4) Uani 1 1 d . . .
C25 C 0.5348(6) 0.6080(5) 0.1907(4) 0.0363(19) Uani 1 1 d . . .
H25A H 0.5543 0.5538 0.1873 0.044 Uiso 1 1 calc R . .
H25B H 0.4671 0.6311 0.1748 0.044 Uiso 1 1 calc R . .
C26 C 0.6235(5) 0.6603(4) 0.1349(4) 0.0350(18) Uani 1 1 d . . .
H26A H 0.6413 0.6558 0.0823 0.042 Uiso 1 1 calc R . .
H26B H 0.6888 0.6400 0.1544 0.042 Uiso 1 1 calc R . .
C27 C 0.5935(5) 0.7479(4) 0.1262(4) 0.0364(19) Uani 1 1 d . . .
H27A H 0.5824 0.7528 0.1779 0.044 Uiso 1 1 calc R . .
H27B H 0.5243 0.7666 0.1117 0.044 Uiso 1 1 calc R . .
C28 C 0.6778(5) 0.8024(4) 0.0645(4) 0.0338(18) Uani 1 1 d . . .
H28A H 0.7453 0.7861 0.0813 0.041 Uiso 1 1 calc R . .
H28B H 0.6931 0.7940 0.0139 0.041 Uiso 1 1 calc R . .
C29 C 0.6463(5) 0.8892(4) 0.0509(4) 0.0327(18) Uani 1 1 d . . .
H29A H 0.6330 0.8976 0.1012 0.039 Uiso 1 1 calc R . .
H29B H 0.5775 0.9049 0.0359 0.039 Uiso 1 1 calc R . .
C30 C 0.7274(5) 0.9446(4) -0.0119(4) 0.0371(19) Uani 1 1 d . . .
H30A H 0.7418 0.9354 -0.0620 0.044 Uiso 1 1 calc R . .
H30B H 0.7957 0.9296 0.0036 0.044 Uiso 1 1 calc R . .
C31 C 0.6943(5) 1.0334(4) -0.0271(4) 0.0371(19) Uani 1 1 d . . .
H31A H 0.6254 1.0483 -0.0418 0.044 Uiso 1 1 calc R . .
H31B H 0.6814 1.0429 0.0227 0.044 Uiso 1 1 calc R . .
C32 C 0.7754(5) 1.0877(4) -0.0909(4) 0.0369(19) Uani 1 1 d . . .
H32A H 0.8439 1.0733 -0.0756 0.044 Uiso 1 1 calc R . .
H32B H 0.7894 1.0773 -0.1403 0.044 Uiso 1 1 calc R . .
C33 C 0.7421(5) 1.1759(4) -0.1072(4) 0.0350(18) Uani 1 1 d . . .
H33A H 0.7276 1.1861 -0.0576 0.042 Uiso 1 1 calc R . .
H33B H 0.6739 1.1902 -0.1228 0.042 Uiso 1 1 calc R . .
C34 C 0.8233(6) 1.2302(5) -0.1705(5) 0.0389(19) Uani 1 1 d . . .
H34A H 0.8909 1.2168 -0.1542 0.047 Uiso 1 1 calc R . .
H34B H 0.8392 1.2190 -0.2197 0.047 Uiso 1 1 calc R . .
C35 C 0.7886(6) 1.3180(5) -0.1878(5) 0.046(2) Uani 1 1 d . . .
H35A H 0.7714 1.3286 -0.1382 0.055 Uiso 1 1 calc R . .
H35B H 0.7213 1.3311 -0.2045 0.055 Uiso 1 1 calc R . .
C36 C 0.8686(6) 1.3742(5) -0.2502(5) 0.048(2) Uani 1 1 d . . .
H36A H 0.8344 1.4296 -0.2623 0.071 Uiso 1 1 calc R . .
H36B H 0.8927 1.3607 -0.2982 0.071 Uiso 1 1 calc R . .
H36C H 0.9308 1.3688 -0.2307 0.071 Uiso 1 1 calc R . .
S4 S 0.51590(13) 0.41782(11) 0.34490(11) 0.0292(4) Uani 1 1 d . . .
C37 C 0.5135(5) 0.3278(4) 0.4332(4) 0.0327(18) Uani 1 1 d . . .
H37A H 0.5886 0.3040 0.4333 0.039 Uiso 1 1 calc R . .
H37B H 0.4820 0.3436 0.4804 0.039 Uiso 1 1 calc R . .
C38 C 0.4517(5) 0.2660(4) 0.4397(4) 0.0328(18) Uani 1 1 d . . .
H38A H 0.4806 0.2517 0.3916 0.039 Uiso 1 1 calc R . .
H38B H 0.3755 0.2883 0.4430 0.039 Uiso 1 1 calc R . .
C39 C 0.4574(6) 0.1911(4) 0.5117(4) 0.0391(19) Uani 1 1 d . . .
H39A H 0.5340 0.1705 0.5089 0.047 Uiso 1 1 calc R . .
H39B H 0.4269 0.2058 0.5595 0.047 Uiso 1 1 calc R . .
C40 C 0.3985(5) 0.1247(4) 0.5202(4) 0.0342(18) Uani 1 1 d . . .
H40A H 0.4278 0.1104 0.4721 0.041 Uiso 1 1 calc R . .
H40B H 0.3213 0.1444 0.5247 0.041 Uiso 1 1 calc R . .
C41 C 0.4088(6) 0.0492(5) 0.5929(4) 0.041(2) Uani 1 1 d . . .
H41A H 0.4861 0.0303 0.5886 0.049 Uiso 1 1 calc R . .
H41B H 0.3789 0.0637 0.6408 0.049 Uiso 1 1 calc R . .
C42 C 0.3522(5) -0.0182(4) 0.6023(4) 0.0374(19) Uani 1 1 d . . .
H42A H 0.3809 -0.0320 0.5539 0.045 Uiso 1 1 calc R . .
H42B H 0.2745 0.0002 0.6080 0.045 Uiso 1 1 calc R . .
C43 C 0.3651(6) -0.0925(4) 0.6728(4) 0.0376(19) Uani 1 1 d . . .
H43A H 0.3373 -0.0781 0.7208 0.045 Uiso 1 1 calc R . .
H43B H 0.4429 -0.1106 0.6667 0.045 Uiso 1 1 calc R . .
C44 C 0.3085(6) -0.1619(4) 0.6849(4) 0.0370(19) Uani 1 1 d . . .
H44A H 0.2303 -0.1447 0.6928 0.044 Uiso 1 1 calc R . .
H44B H 0.3350 -0.1759 0.6367 0.044 Uiso 1 1 calc R . .
C45 C 0.3260(6) -0.2355(4) 0.7549(4) 0.0384(19) Uani 1 1 d . . .
H45A H 0.3029 -0.2205 0.8025 0.046 Uiso 1 1 calc R . .
H45B H 0.4041 -0.2537 0.7457 0.046 Uiso 1 1 calc R . .
C46 C 0.2658(5) -0.3059(4) 0.7714(4) 0.0294(17) Uani 1 1 d . . .
H46A H 0.1874 -0.2888 0.7828 0.035 Uiso 1 1 calc R . .
H46B H 0.2871 -0.3204 0.7235 0.035 Uiso 1 1 calc R . .
C47 C 0.2883(6) -0.3775(5) 0.8388(5) 0.043(2) Uani 1 1 d . . .
H47A H 0.2689 -0.3623 0.8861 0.052 Uiso 1 1 calc R . .
H47B H 0.3666 -0.3950 0.8266 0.052 Uiso 1 1 calc R . .
C48 C 0.2272(6) -0.4481(5) 0.8580(5) 0.048(2) Uani 1 1 d . . .
H48A H 0.2422 -0.4919 0.9049 0.071 Uiso 1 1 calc R . .
H48B H 0.2507 -0.4667 0.8131 0.071 Uiso 1 1 calc R . .
H48C H 0.1498 -0.4308 0.8682 0.071 Uiso 1 1 calc R . .
S5 S 0.25569(13) 0.61068(11) 0.41709(10) 0.0288(4) Uani 1 1 d . . .
C49 C 0.3260(5) 0.6917(4) 0.4045(4) 0.0335(18) Uani 1 1 d . . .
H49A H 0.2921 0.7111 0.4492 0.040 Uiso 1 1 calc R . .
H49B H 0.4018 0.6712 0.4051 0.040 Uiso 1 1 calc R . .
C50 C 0.3237(5) 0.7614(4) 0.3272(4) 0.0329(18) Uani 1 1 d . . .
H50A H 0.3553 0.7419 0.2825 0.040 Uiso 1 1 calc R . .
H50B H 0.2482 0.7837 0.3273 0.040 Uiso 1 1 calc R . .
C51 C 0.3869(6) 0.8267(5) 0.3168(4) 0.042(2) Uani 1 1 d . . .
H51A H 0.4633 0.8049 0.3131 0.050 Uiso 1 1 calc R . .
H51B H 0.3590 0.8424 0.3641 0.050 Uiso 1 1 calc R . .
C52 C 0.3805(5) 0.9014(4) 0.2435(4) 0.0348(18) Uani 1 1 d . . .
H52A H 0.4097 0.8861 0.1960 0.042 Uiso 1 1 calc R . .
H52B H 0.3040 0.9229 0.2468 0.042 Uiso 1 1 calc R . .
C53 C 0.4423(6) 0.9663(4) 0.2350(4) 0.0385(19) Uani 1 1 d . . .
H53A H 0.5193 0.9455 0.2290 0.046 Uiso 1 1 calc R . .
H53B H 0.4157 0.9792 0.2839 0.046 Uiso 1 1 calc R . .
C54 C 0.4321(6) 1.0428(4) 0.1650(4) 0.0373(19) Uani 1 1 d . . .
H54A H 0.4588 1.0299 0.1161 0.045 Uiso 1 1 calc R . .
H54B H 0.3551 1.0636 0.1709 0.045 Uiso 1 1 calc R . .
C55 C 0.4938(6) 1.1077(4) 0.1565(5) 0.0376(19) Uani 1 1 d . . .
H55A H 0.5711 1.0874 0.1501 0.045 Uiso 1 1 calc R . .
H55B H 0.4675 1.1207 0.2054 0.045 Uiso 1 1 calc R . .
C56 C 0.4819(6) 1.1835(4) 0.0867(4) 0.0353(18) Uani 1 1 d . . .
H56A H 0.4048 1.2045 0.0940 0.042 Uiso 1 1 calc R . .
H56B H 0.5061 1.1701 0.0381 0.042 Uiso 1 1 calc R . .
C57 C 0.5455(6) 1.2486(4) 0.0756(5) 0.0369(19) Uani 1 1 d . . .
H57A H 0.5206 1.2624 0.1240 0.044 Uiso 1 1 calc R . .
H57B H 0.6224 1.2272 0.0693 0.044 Uiso 1 1 calc R . .
C58 C 0.5360(6) 1.3242(4) 0.0057(4) 0.0386(19) Uani 1 1 d . . .
H58A H 0.4595 1.3467 0.0124 0.046 Uiso 1 1 calc R . .
H58B H 0.5599 1.3107 -0.0428 0.046 Uiso 1 1 calc R . .
C59 C 0.6026(6) 1.3874(4) -0.0044(5) 0.044(2) Uani 1 1 d . . .
H59A H 0.6784 1.3638 -0.0081 0.053 Uiso 1 1 calc R . .
H59B H 0.5761 1.4028 0.0431 0.053 Uiso 1 1 calc R . .
C60 C 0.5988(7) 1.4631(5) -0.0777(5) 0.058(2) Uani 1 1 d . . .
H60A H 0.6345 1.5041 -0.0767 0.088 Uiso 1 1 calc R . .
H60B H 0.5236 1.4835 -0.0777 0.088 Uiso 1 1 calc R . .
H60C H 0.6358 1.4501 -0.1254 0.088 Uiso 1 1 calc R . .
S6 S 0.27275(13) 0.42673(11) 0.48319(10) 0.0286(4) Uani 1 1 d . . .
C61 C 0.1489(5) 0.4316(5) 0.4597(4) 0.0363(19) Uani 1 1 d . . .
H61A H 0.1136 0.4873 0.4463 0.044 Uiso 1 1 calc R . .
H61B H 0.1651 0.4154 0.4133 0.044 Uiso 1 1 calc R . .
C62 C 0.0725(5) 0.3757(4) 0.5306(4) 0.0330(18) Uani 1 1 d . . .
H62A H 0.0600 0.3905 0.5773 0.040 Uiso 1 1 calc R . .
H62B H 0.0023 0.3838 0.5190 0.040 Uiso 1 1 calc R . .
C63 C 0.1154(5) 0.2875(4) 0.5503(5) 0.0386(19) Uani 1 1 d . . .
H63A H 0.1817 0.2782 0.5674 0.046 Uiso 1 1 calc R . .
H63B H 0.1350 0.2739 0.5021 0.046 Uiso 1 1 calc R . .
C64 C 0.0340(5) 0.2319(4) 0.6154(4) 0.0337(18) Uani 1 1 d . . .
H64A H 0.0198 0.2422 0.6649 0.040 Uiso 1 1 calc R . .
H64B H -0.0346 0.2450 0.6005 0.040 Uiso 1 1 calc R . .
C65 C 0.0717(6) 0.1431(4) 0.6307(4) 0.040(2) Uani 1 1 d . . .
H65A H 0.0886 0.1331 0.5807 0.047 Uiso 1 1 calc R . .
H65B H 0.1388 0.1294 0.6477 0.047 Uiso 1 1 calc R . .
C66 C -0.0114(6) 0.0885(5) 0.6931(5) 0.046(2) Uani 1 1 d . . .
H66A H -0.0265 0.0975 0.7434 0.055 Uiso 1 1 calc R . .
H66B H -0.0792 0.1037 0.6769 0.055 Uiso 1 1 calc R . .
C67 C 0.0228(6) 0.0006(5) 0.7072(5) 0.042(2) Uani 1 1 d . . .
H67A H 0.0909 -0.0144 0.7231 0.051 Uiso 1 1 calc R . .
H67B H 0.0376 -0.0083 0.6569 0.051 Uiso 1 1 calc R . .
C68 C -0.0601(6) -0.0548(5) 0.7703(5) 0.043(2) Uani 1 1 d . . .
H68A H -0.0747 -0.0461 0.8207 0.052 Uiso 1 1 calc R . .
H68B H -0.1283 -0.0397 0.7545 0.052 Uiso 1 1 calc R . .
C69 C -0.0263(6) -0.1427(5) 0.7843(5) 0.047(2) Uani 1 1 d . . .
H69A H 0.0422 -0.1575 0.7997 0.057 Uiso 1 1 calc R . .
H69B H -0.0119 -0.1513 0.7339 0.057 Uiso 1 1 calc R . .
C70 C -0.1071(6) -0.1988(5) 0.8470(5) 0.045(2) Uani 1 1 d . . .
H70A H -0.1220 -0.1901 0.8974 0.054 Uiso 1 1 calc R . .
H70B H -0.1754 -0.1845 0.8315 0.054 Uiso 1 1 calc R . .
C71 C -0.0718(6) -0.2865(5) 0.8608(5) 0.051(2) Uani 1 1 d . . .
H71A H -0.0045 -0.3013 0.8777 0.062 Uiso 1 1 calc R . .
H71B H -0.0556 -0.2953 0.8104 0.062 Uiso 1 1 calc R . .
C72 C -0.1554(7) -0.3414(5) 0.9229(6) 0.070(3) Uani 1 1 d . . .
H72A H -0.1313 -0.3966 0.9244 0.105 Uiso 1 1 calc R . .
H72B H -0.2244 -0.3239 0.9093 0.105 Uiso 1 1 calc R . .
H72C H -0.1642 -0.3390 0.9748 0.105 Uiso 1 1 calc R . .

loop_
_atom_site_aniso_label
_atom_site_aniso_U_11
_atom_site_aniso_U_22
_atom_site_aniso_U_33
_atom_site_aniso_U_23
_atom_site_aniso_U_13
_atom_site_aniso_U_12
Pd1 0.0270(3) 0.0237(3) 0.0247(3) -0.0056(2) -0.0052(2) -0.0061(2)
Pd2 0.0282(3) 0.0231(3) 0.0253(3) -0.0046(2) -0.0060(2) -0.0072(2)
Pd3 0.0272(3) 0.0261(3) 0.0250(3) -0.0053(3) -0.0049(2) -0.0078(2)
S1 0.0319(9) 0.0239(10) 0.0278(10) -0.0050(8) -0.0061(8) -0.0092(8)
C01 0.032(4) 0.033(5) 0.032(4) -0.012(4) -0.012(3) -0.002(3)
C02 0.036(4) 0.022(4) 0.035(4) -0.003(3) -0.007(3) -0.005(3)
C03 0.042(4) 0.025(4) 0.039(5) -0.001(4) -0.013(4) -0.005(3)
C04 0.042(4) 0.030(5) 0.039(5) -0.011(4) -0.003(4) -0.011(3)
C05 0.039(4) 0.027(5) 0.034(4) -0.004(4) -0.006(3) -0.008(3)
C06 0.038(4) 0.028(5) 0.042(5) -0.007(4) -0.003(4) -0.010(3)
C07 0.031(4) 0.029(5) 0.046(5) -0.004(4) -0.008(4) -0.006(3)
C08 0.034(4) 0.024(4) 0.040(5) -0.001(4) -0.005(3) -0.003(3)
C09 0.042(4) 0.032(5) 0.050(5) -0.003(4) -0.006(4) -0.008(4)
C10 0.044(4) 0.031(5) 0.050(5) -0.010(4) -0.011(4) -0.001(4)
C11 0.057(5) 0.028(5) 0.060(6) -0.009(4) 0.003(4) -0.012(4)
C12 0.089(7) 0.057(7) 0.080(8) -0.009(6) 0.002(6) -0.043(6)
S2 0.0279(8) 0.0257(10) 0.0298(10) -0.0090(8) -0.0049(8) -0.0057(7)
C13 0.033(4) 0.045(5) 0.026(4) -0.011(4) 0.004(3) -0.007(4)
C14 0.027(4) 0.058(6) 0.052(6) -0.029(5) 0.001(4) -0.009(4)
C15 0.048(5) 0.053(6) 0.070(7) -0.014(5) -0.016(5) -0.005(4)
C16 0.061(5) 0.052(6) 0.074(7) -0.029(6) -0.040(5) 0.004(5)
C17 0.057(5) 0.062(7) 0.068(7) -0.014(6) -0.022(5) -0.011(5)
C18 0.071(6) 0.052(7) 0.085(8) -0.023(6) -0.050(6) 0.005(5)
C19 0.062(6) 0.061(7) 0.065(7) -0.022(6) -0.023(5) -0.003(5)
C20 0.066(6) 0.056(7) 0.078(8) -0.028(6) -0.034(5) 0.000(5)
C21 0.054(5) 0.076(8) 0.059(7) -0.008(6) -0.022(5) -0.012(5)
C22 0.071(6) 0.048(6) 0.066(7) -0.013(5) -0.038(5) 0.010(5)
C23 0.066(6) 0.063(8) 0.078(8) -0.012(6) -0.016(6) 0.010(5)
C24 0.166(12) 0.051(8) 0.072(8) 0.003(6) -0.053(8) -0.019(8)
S3 0.0299(9) 0.0239(10) 0.0268(10) -0.0035(8) -0.0058(8) -0.0074(7)
C25 0.043(4) 0.043(5) 0.023(4) -0.007(4) -0.011(3) -0.010(4)
C26 0.032(4) 0.044(5) 0.024(4) -0.005(4) -0.007(3) -0.007(3)
C27 0.033(4) 0.036(5) 0.030(4) -0.001(4) -0.006(3) -0.006(3)
C28 0.030(4) 0.042(5) 0.024(4) -0.007(4) -0.003(3) -0.007(3)
C29 0.030(4) 0.039(5) 0.024(4) -0.009(4) -0.003(3) -0.004(3)
C30 0.032(4) 0.040(5) 0.033(5) -0.009(4) -0.005(3) -0.004(3)
C31 0.030(4) 0.037(5) 0.037(5) -0.011(4) -0.005(3) 0.001(3)
C32 0.032(4) 0.040(5) 0.029(4) -0.005(4) -0.004(3) -0.006(3)
C33 0.031(4) 0.031(5) 0.036(5) -0.008(4) -0.005(3) -0.004(3)
C34 0.036(4) 0.042(5) 0.038(5) -0.018(4) -0.008(4) 0.000(4)
C35 0.050(5) 0.034(5) 0.042(5) -0.010(4) -0.002(4) -0.004(4)
C36 0.060(5) 0.027(5) 0.043(5) -0.004(4) -0.012(4) -0.002(4)
S4 0.0310(9) 0.0259(10) 0.0280(10) -0.0072(8) -0.0040(8) -0.0086(8)
C37 0.031(4) 0.027(4) 0.031(4) 0.003(3) -0.008(3) -0.011(3)
C38 0.031(4) 0.028(4) 0.037(5) -0.011(4) -0.004(3) -0.007(3)
C39 0.044(4) 0.028(5) 0.036(5) -0.001(4) -0.007(4) -0.013(4)
C40 0.034(4) 0.029(4) 0.041(5) -0.013(4) -0.006(3) -0.011(3)
C41 0.045(4) 0.034(5) 0.034(5) -0.001(4) -0.008(4) -0.010(4)
C42 0.031(4) 0.037(5) 0.041(5) -0.015(4) -0.001(3) -0.007(3)
C43 0.047(4) 0.031(5) 0.033(5) -0.008(4) -0.006(4) -0.012(4)
C44 0.038(4) 0.033(5) 0.038(5) -0.011(4) -0.008(4) -0.006(3)
C45 0.050(4) 0.035(5) 0.033(5) -0.013(4) -0.011(4) -0.007(4)
C46 0.038(4) 0.022(4) 0.030(4) -0.010(3) -0.011(3) -0.002(3)
C47 0.056(5) 0.040(5) 0.034(5) -0.017(4) 0.001(4) -0.020(4)
C48 0.068(5) 0.034(5) 0.040(5) -0.017(4) -0.003(4) -0.013(4)
S5 0.0301(9) 0.0262(10) 0.0265(10) -0.0059(8) -0.0066(8) -0.0044(7)
C49 0.037(4) 0.029(4) 0.031(4) -0.008(4) -0.004(3) -0.007(3)
C50 0.036(4) 0.029(4) 0.028(4) -0.007(3) -0.004(3) -0.003(3)
C51 0.039(4) 0.047(5) 0.033(5) -0.005(4) -0.009(4) -0.009(4)
C52 0.038(4) 0.028(4) 0.032(4) -0.001(4) -0.012(3) -0.004(3)
C53 0.043(4) 0.031(5) 0.038(5) -0.012(4) -0.008(4) -0.003(4)
C54 0.044(4) 0.029(5) 0.034(5) -0.005(4) -0.010(4) -0.005(3)
C55 0.040(4) 0.029(5) 0.041(5) -0.008(4) -0.014(4) -0.001(3)
C56 0.042(4) 0.024(4) 0.036(5) -0.006(4) -0.007(3) -0.009(3)
C57 0.038(4) 0.030(5) 0.043(5) -0.008(4) -0.017(4) -0.004(3)
C58 0.043(4) 0.032(5) 0.037(5) -0.008(4) -0.010(4) -0.003(4)
C59 0.050(5) 0.027(5) 0.052(6) -0.014(4) -0.012(4) -0.001(4)
C60 0.091(7) 0.031(5) 0.050(6) -0.007(4) -0.022(5) -0.010(5)
S6 0.0312(9) 0.0279(11) 0.0238(10) -0.0070(8) -0.0034(7) -0.0078(8)
C61 0.034(4) 0.040(5) 0.035(5) -0.009(4) -0.011(3) -0.009(3)
C62 0.030(4) 0.038(5) 0.027(4) -0.006(4) -0.005(3) -0.011(3)
C63 0.036(4) 0.038(5) 0.041(5) -0.015(4) -0.004(4) -0.009(4)
C64 0.027(4) 0.039(5) 0.035(4) -0.017(4) -0.002(3) -0.007(3)
C65 0.036(4) 0.038(5) 0.035(5) -0.010(4) 0.004(3) -0.014(4)
C66 0.042(4) 0.048(6) 0.047(5) -0.015(4) -0.008(4) -0.014(4)
C67 0.042(4) 0.032(5) 0.051(5) -0.018(4) -0.004(4) -0.008(4)
C68 0.039(4) 0.039(5) 0.047(5) -0.016(4) 0.001(4) -0.012(4)
C69 0.045(5) 0.043(6) 0.051(6) -0.024(5) 0.001(4) -0.006(4)
C70 0.038(4) 0.044(5) 0.046(5) -0.016(4) 0.001(4) -0.010(4)
C71 0.055(5) 0.039(5) 0.051(6) -0.022(5) 0.007(4) -0.007(4)
C72 0.071(6) 0.034(6) 0.088(8) -0.014(5) 0.004(5) -0.025(5)

loop_
_atom_type_symbol
_atom_type_description
_atom_type_scat_dispersion_real
_atom_type_scat_dispersion_imag
_atom_type_scat_source
C C 0.0033 0.0016 'International Tables Vol C Tables 4.2.6.8 and 6.1.1.4'
H H 0.0000 0.0000 'International Tables Vol C Tables 4.2.6.8 and 6.1.1.4'
S S 0.1246 0.1234 'International Tables Vol C Tables 4.2.6.8 and 6.1.1.4'
Pd Pd -0.9988 1.0072 'International Tables Vol C Tables 4.2.6.8 and 6.1.1.4'

loop_
_geom_angle_atom_site_label_1
_geom_angle_atom_site_label_2
_geom_angle_atom_site_label_3
_geom_angle
_geom_angle_site_symmetry_1
_geom_angle_site_symmetry_3
_geom_angle_publ_flag
S1 Pd1 S6 98.67(7) . 2_666 ?
S1 Pd1 S2 81.00(7) . . ?
S6 Pd1 S2 170.16(6) 2_666 . ?
S1 Pd1 S5 178.33(7) . 2_666 ?
S6 Pd1 S5 82.95(7) 2_666 2_666 ?
S2 Pd1 S5 97.33(7) . 2_666 ?
S1 Pd1 Pd2 48.97(4) . . ?
S6 Pd1 Pd2 124.11(5) 2_666 . ?
S2 Pd1 Pd2 48.84(5) . . ?
S5 Pd1 Pd2 129.71(5) 2_666 . ?
S1 Pd1 Pd3 133.46(5) . 2_666 ?
S6 Pd1 Pd3 47.29(4) 2_666 2_666 ?
S2 Pd1 Pd3 126.78(5) . 2_666 ?
S5 Pd1 Pd3 47.62(5) 2_666 2_666 ?
Pd2 Pd1 Pd3 117.73(2) . 2_666 ?
S3 Pd2 S2 172.73(7) . . ?
S3 Pd2 S1 98.69(7) . . ?
S2 Pd2 S1 81.04(6) . . ?
S3 Pd2 S4 83.13(6) . . ?
S2 Pd2 S4 97.33(7) . . ?
S1 Pd2 S4 177.73(7) . . ?
S3 Pd2 Pd1 125.79(5) . . ?
S2 Pd2 Pd1 49.03(5) . . ?
S1 Pd2 Pd1 48.83(5) . . ?
S4 Pd2 Pd1 130.98(5) . . ?
S3 Pd2 Pd3 47.21(4) . . ?
S2 Pd2 Pd3 128.84(5) . . ?
S1 Pd2 Pd3 135.39(5) . . ?
S4 Pd2 Pd3 46.88(5) . . ?
Pd1 Pd2 Pd3 121.69(2) . . ?
S6 Pd3 S4 96.47(7) . . ?
S6 Pd3 S5 82.93(6) . . ?
S4 Pd3 S5 177.10(7) . . ?
S6 Pd3 S3 168.32(7) . . ?
S4 Pd3 S3 82.90(6) . . ?
S5 Pd3 S3 97.11(7) . . ?
S6 Pd3 Pd1 47.36(5) . 2_666 ?
S4 Pd3 Pd1 130.31(5) . 2_666 ?
S5 Pd3 Pd1 47.52(5) . 2_666 ?
S3 Pd3 Pd1 125.32(5) . 2_666 ?
S6 Pd3 Pd2 125.62(5) . . ?
S4 Pd3 Pd2 47.04(4) . . ?
S5 Pd3 Pd2 131.30(5) . . ?
S3 Pd3 Pd2 46.77(5) . . ?
Pd1 Pd3 Pd2 120.57(2) 2_666 . ?
C01 S1 Pd1 113.4(2) . . ?
C01 S1 Pd2 113.0(2) . . ?
Pd1 S1 Pd2 82.20(6) . . ?
C02 C01 S1 108.1(5) . . ?
C02 C01 H01A 110.1 . . ?
S1 C01 H01A 110.1 . . ?
C02 C01 H01B 110.1 . . ?
S1 C01 H01B 110.1 . . ?
H01A C01 H01B 108.4 . . ?
C01 C02 C03 112.6(6) . . ?
C01 C02 H02A 109.1 . . ?
C03 C02 H02A 109.1 . . ?
C01 C02 H02B 109.1 . . ?
C03 C02 H02B 109.1 . . ?
H02A C02 H02B 107.8 . . ?
C04 C03 C02 112.8(6) . . ?
C04 C03 H03A 109.0 . . ?
C02 C03 H03A 109.0 . . ?
C04 C03 H03B 109.0 . . ?
C02 C03 H03B 109.0 . . ?
H03A C03 H03B 107.8 . . ?
C05 C04 C03 114.8(6) . . ?
C05 C04 H04A 108.6 . . ?
C03 C04 H04A 108.6 . . ?
C05 C04 H04B 108.6 . . ?
C03 C04 H04B 108.6 . . ?
H04A C04 H04B 107.5 . . ?
C04 C05 C06 113.3(6) . . ?
C04 C05 H05A 108.9 . . ?
C06 C05 H05A 108.9 . . ?
C04 C05 H05B 108.9 . . ?
C06 C05 H05B 108.9 . . ?
H05A C05 H05B 107.7 . . ?
C05 C06 C07 113.5(6) . . ?
C05 C06 H06A 108.9 . . ?
C07 C06 H06A 108.9 . . ?
C05 C06 H06B 108.9 . . ?
C07 C06 H06B 108.9 . . ?
H06A C06 H06B 107.7 . . ?
C08 C07 C06 114.5(6) . . ?
C08 C07 H07A 108.6 . . ?
C06 C07 H07A 108.6 . . ?
C08 C07 H07B 108.6 . . ?
C06 C07 H07B 108.6 . . ?
H07A C07 H07B 107.6 . . ?
C07 C08 C09 113.8(6) . . ?
C07 C08 H08A 108.8 . . ?
C09 C08 H08A 108.8 . . ?
C07 C08 H08B 108.8 . . ?
C09 C08 H08B 108.8 . . ?
H08A C08 H08B 107.7 . . ?
C10 C09 C08 114.8(6) . . ?
C10 C09 H09A 108.6 . . ?
C08 C09 H09A 108.6 . . ?
C10 C09 H09B 108.6 . . ?
C08 C09 H09B 108.6 . . ?
H09A C09 H09B 107.5 . . ?
C09 C10 C11 113.8(6) . . ?
C09 C10 H10A 108.8 . . ?
C11 C10 H10A 108.8 . . ?
C09 C10 H10B 108.8 . . ?
C11 C10 H10B 108.8 . . ?
H10A C10 H10B 107.7 . . ?
C12 C11 C10 114.5(7) . . ?
C12 C11 H11A 108.6 . . ?
C10 C11 H11A 108.6 . . ?
C12 C11 H11B 108.6 . . ?
C10 C11 H11B 108.6 . . ?
H11A C11 H11B 107.6 . . ?
C11 C12 H12A 109.5 . . ?
C11 C12 H12B 109.5 . . ?
H12A C12 H12B 109.5 . . ?
C11 C12 H12C 109.5 . . ?
H12A C12 H12C 109.5 . . ?
H12B C12 H12C 109.5 . . ?
C13 S2 Pd2 106.6(3) . . ?
C13 S2 Pd1 108.7(3) . . ?
Pd2 S2 Pd1 82.13(6) . . ?
C14 C13 S2 111.9(5) . . ?
C14 C13 H13A 109.2 . . ?
S2 C13 H13A 109.2 . . ?
C14 C13 H13B 109.2 . . ?
S2 C13 H13B 109.2 . . ?
H13A C13 H13B 107.9 . . ?
C15 C14 C13 116.3(6) . . ?
C15 C14 H14A 108.2 . . ?
C13 C14 H14A 108.2 . . ?
C15 C14 H14B 108.2 . . ?
C13 C14 H14B 108.2 . . ?
H14A C14 H14B 107.4 . . ?
C14 C15 C16 119.0(8) . . ?
C14 C15 H15A 107.6 . . ?
C16 C15 H15A 107.6 . . ?
C14 C15 H15B 107.6 . . ?
C16 C15 H15B 107.6 . . ?
H15A C15 H15B 107.0 . . ?
C17 C16 C15 115.2(8) . . ?
C17 C16 H16A 108.5 . . ?
C15 C16 H16A 108.5 . . ?
C17 C16 H16B 108.5 . . ?
C15 C16 H16B 108.5 . . ?
H16A C16 H16B 107.5 . . ?
C18 C17 C16 119.7(8) . . ?
C18 C17 H17A 107.4 . . ?
C16 C17 H17A 107.4 . . ?
C18 C17 H17B 107.4 . . ?
C16 C17 H17B 107.4 . . ?
H17A C17 H17B 106.9 . . ?
C17 C18 C19 116.9(8) . . ?
C17 C18 H18A 108.1 . . ?
C19 C18 H18A 108.1 . . ?
C17 C18 H18B 108.1 . . ?
C19 C18 H18B 108.1 . . ?
H18A C18 H18B 107.3 . . ?
C20 C19 C18 119.1(8) . . ?
C20 C19 H19A 107.5 . . ?
C18 C19 H19A 107.5 . . ?
C20 C19 H19B 107.5 . . ?
C18 C19 H19B 107.5 . . ?
H19A C19 H19B 107.0 . . ?
C19 C20 C21 117.7(8) . . ?
C19 C20 H20A 107.9 . . ?
C21 C20 H20A 107.9 . . ?
C19 C20 H20B 107.9 . . ?
C21 C20 H20B 107.9 . . ?
H20A C20 H20B 107.2 . . ?
C20 C21 C22 120.0(8) . . ?
C20 C21 H21A 107.3 . . ?
C22 C21 H21A 107.3 . . ?
C20 C21 H21B 107.3 . . ?
C22 C21 H21B 107.3 . . ?
H21A C21 H21B 106.9 . . ?
C23 C22 C21 119.3(9) . . ?
C23 C22 H22A 107.5 . . ?
C21 C22 H22A 107.5 . . ?
C23 C22 H22B 107.5 . . ?
C21 C22 H22B 107.5 . . ?
H22A C22 H22B 107.0 . . ?
C22 C23 C24 118.1(10) . . ?
C22 C23 H23A 107.8 . . ?
C24 C23 H23A 107.8 . . ?
C22 C23 H23B 107.8 . . ?
C24 C23 H23B 107.8 . . ?
H23A C23 H23B 107.1 . . ?
C23 C24 H24A 109.5 . . ?
C23 C24 H24B 109.5 . . ?
H24A C24 H24B 109.5 . . ?
C23 C24 H24C 109.5 . . ?
H24A C24 H24C 109.5 . . ?
H24B C24 H24C 109.5 . . ?
C25 S3 Pd2 103.9(3) . . ?
C25 S3 Pd3 111.0(2) . . ?
Pd2 S3 Pd3 86.01(6) . . ?
C26 C25 S3 111.0(5) . . ?
C26 C25 H25A 109.4 . . ?
S3 C25 H25A 109.4 . . ?
C26 C25 H25B 109.4 . . ?
S3 C25 H25B 109.4 . . ?
H25A C25 H25B 108.0 . . ?
C25 C26 C27 113.3(6) . . ?
C25 C26 H26A 108.9 . . ?
C27 C26 H26A 108.9 . . ?
C25 C26 H26B 108.9 . . ?
C27 C26 H26B 108.9 . . ?
H26A C26 H26B 107.7 . . ?
C26 C27 C28 113.8(6) . . ?
C26 C27 H27A 108.8 . . ?
C28 C27 H27A 108.8 . . ?
C26 C27 H27B 108.8 . . ?
C28 C27 H27B 108.8 . . ?
H27A C27 H27B 107.7 . . ?
C29 C28 C27 114.6(6) . . ?
C29 C28 H28A 108.6 . . ?
C27 C28 H28A 108.6 . . ?
C29 C28 H28B 108.6 . . ?
C27 C28 H28B 108.6 . . ?
H28A C28 H28B 107.6 . . ?
C28 C29 C30 115.5(6) . . ?
C28 C29 H29A 108.4 . . ?
C30 C29 H29A 108.4 . . ?
C28 C29 H29B 108.4 . . ?
C30 C29 H29B 108.4 . . ?
H29A C29 H29B 107.5 . . ?
C29 C30 C31 115.6(6) . . ?
C29 C30 H30A 108.4 . . ?
C31 C30 H30A 108.4 . . ?
C29 C30 H30B 108.4 . . ?
C31 C30 H30B 108.4 . . ?
H30A C30 H30B 107.4 . . ?
C32 C31 C30 114.8(6) . . ?
C32 C31 H31A 108.6 . . ?
C30 C31 H31A 108.6 . . ?
C32 C31 H31B 108.6 . . ?
C30 C31 H31B 108.6 . . ?
H31A C31 H31B 107.6 . . ?
C33 C32 C31 115.0(6) . . ?
C33 C32 H32A 108.5 . . ?
C31 C32 H32A 108.5 . . ?
C33 C32 H32B 108.5 . . ?
C31 C32 H32B 108.5 . . ?
H32A C32 H32B 107.5 . . ?
C32 C33 C34 115.1(6) . . ?
C32 C33 H33A 108.5 . . ?
C34 C33 H33A 108.5 . . ?
C32 C33 H33B 108.5 . . ?
C34 C33 H33B 108.5 . . ?
H33A C33 H33B 107.5 . . ?
C35 C34 C33 114.8(6) . . ?
C35 C34 H34A 108.6 . . ?
C33 C34 H34A 108.6 . . ?
C35 C34 H34B 108.6 . . ?
C33 C34 H34B 108.6 . . ?
H34A C34 H34B 107.5 . . ?
C34 C35 C36 116.3(6) . . ?
C34 C35 H35A 108.2 . . ?
C36 C35 H35A 108.2 . . ?
C34 C35 H35B 108.2 . . ?
C36 C35 H35B 108.2 . . ?
H35A C35 H35B 107.4 . . ?
C35 C36 H36A 109.5 . . ?
C35 C36 H36B 109.5 . . ?
H36A C36 H36B 109.5 . . ?
C35 C36 H36C 109.5 . . ?
H36A C36 H36C 109.5 . . ?
H36B C36 H36C 109.5 . . ?
C37 S4 Pd3 108.5(2) . . ?
C37 S4 Pd2 107.7(2) . . ?
Pd3 S4 Pd2 86.08(7) . . ?
C38 C37 S4 114.1(5) . . ?
C38 C37 H37A 108.7 . . ?
S4 C37 H37A 108.7 . . ?
C38 C37 H37B 108.7 . . ?
S4 C37 H37B 108.7 . . ?
H37A C37 H37B 107.6 . . ?
C37 C38 C39 111.8(6) . . ?
C37 C38 H38A 109.3 . . ?
C39 C38 H38A 109.3 . . ?
C37 C38 H38B 109.3 . . ?
C39 C38 H38B 109.3 . . ?
H38A C38 H38B 107.9 . . ?
C40 C39 C38 114.3(6) . . ?
C40 C39 H39A 108.7 . . ?
C38 C39 H39A 108.7 . . ?
C40 C39 H39B 108.7 . . ?
C38 C39 H39B 108.7 . . ?
H39A C39 H39B 107.6 . . ?
C39 C40 C41 112.4(6) . . ?
C39 C40 H40A 109.1 . . ?
C41 C40 H40A 109.1 . . ?
C39 C40 H40B 109.1 . . ?
C41 C40 H40B 109.1 . . ?
H40A C40 H40B 107.9 . . ?
C42 C41 C40 113.6(6) . . ?
C42 C41 H41A 108.8 . . ?
C40 C41 H41A 108.8 . . ?
C42 C41 H41B 108.8 . . ?
C40 C41 H41B 108.8 . . ?
H41A C41 H41B 107.7 . . ?
C41 C42 C43 113.1(6) . . ?
C41 C42 H42A 109.0 . . ?
C43 C42 H42A 109.0 . . ?
C41 C42 H42B 109.0 . . ?
C43 C42 H42B 109.0 . . ?
H42A C42 H42B 107.8 . . ?
C42 C43 C44 114.9(6) . . ?
C42 C43 H43A 108.5 . . ?
C44 C43 H43A 108.5 . . ?
C42 C43 H43B 108.5 . . ?
C44 C43 H43B 108.5 . . ?
H43A C43 H43B 107.5 . . ?
C45 C44 C43 113.0(6) . . ?
C45 C44 H44A 109.0 . . ?
C43 C44 H44A 109.0 . . ?
C45 C44 H44B 109.0 . . ?
C43 C44 H44B 109.0 . . ?
H44A C44 H44B 107.8 . . ?
C44 C45 C46 114.5(6) . . ?
C44 C45 H45A 108.6 . . ?
C46 C45 H45A 108.6 . . ?
C44 C45 H45B 108.6 . . ?
C46 C45 H45B 108.6 . . ?
H45A C45 H45B 107.6 . . ?
C47 C46 C45 112.5(6) . . ?
C47 C46 H46A 109.1 . . ?
C45 C46 H46A 109.1 . . ?
C47 C46 H46B 109.1 . . ?
C45 C46 H46B 109.1 . . ?
H46A C46 H46B 107.8 . . ?
C46 C47 C48 113.7(7) . . ?
C46 C47 H47A 108.8 . . ?
C48 C47 H47A 108.8 . . ?
C46 C47 H47B 108.8 . . ?
C48 C47 H47B 108.8 . . ?
H47A C47 H47B 107.7 . . ?
C47 C48 H48A 109.5 . . ?
C47 C48 H48B 109.5 . . ?
H48A C48 H48B 109.5 . . ?
C47 C48 H48C 109.5 . . ?
H48A C48 H48C 109.5 . . ?
H48B C48 H48C 109.5 . . ?
C49 S5 Pd1 107.4(2) . 2_666 ?
C49 S5 Pd3 107.6(2) . . ?
Pd1 S5 Pd3 84.85(6) 2_666 . ?
C50 C49 S5 111.8(5) . . ?
C50 C49 H49A 109.3 . . ?
S5 C49 H49A 109.3 . . ?
C50 C49 H49B 109.3 . . ?
S5 C49 H49B 109.3 . . ?
H49A C49 H49B 107.9 . . ?
C51 C50 C49 110.6(6) . . ?
C51 C50 H50A 109.5 . . ?
C49 C50 H50A 109.5 . . ?
C51 C50 H50B 109.5 . . ?
C49 C50 H50B 109.5 . . ?
H50A C50 H50B 108.1 . . ?
C50 C51 C52 113.3(6) . . ?
C50 C51 H51A 108.9 . . ?
C52 C51 H51A 108.9 . . ?
C50 C51 H51B 108.9 . . ?
C52 C51 H51B 108.9 . . ?
H51A C51 H51B 107.7 . . ?
C53 C52 C51 112.5(6) . . ?
C53 C52 H52A 109.1 . . ?
C51 C52 H52A 109.1 . . ?
C53 C52 H52B 109.1 . . ?
C51 C52 H52B 109.1 . . ?
H52A C52 H52B 107.8 . . ?
C52 C53 C54 113.4(6) . . ?
C52 C53 H53A 108.9 . . ?
C54 C53 H53A 108.9 . . ?
C52 C53 H53B 108.9 . . ?
C54 C53 H53B 108.9 . . ?
H53A C53 H53B 107.7 . . ?
C55 C54 C53 113.4(6) . . ?
C55 C54 H54A 108.9 . . ?
C53 C54 H54A 108.9 . . ?
C55 C54 H54B 108.9 . . ?
C53 C54 H54B 108.9 . . ?
H54A C54 H54B 107.7 . . ?
C54 C55 C56 112.4(6) . . ?
C54 C55 H55A 109.1 . . ?
C56 C55 H55A 109.1 . . ?
C54 C55 H55B 109.1 . . ?
C56 C55 H55B 109.1 . . ?
H55A C55 H55B 107.9 . . ?
C55 C56 C57 113.3(6) . . ?
C55 C56 H56A 108.9 . . ?
C57 C56 H56A 108.9 . . ?
C55 C56 H56B 108.9 . . ?
C57 C56 H56B 108.9 . . ?
H56A C56 H56B 107.7 . . ?
C58 C57 C56 114.2(6) . . ?
C58 C57 H57A 108.7 . . ?
C56 C57 H57A 108.7 . . ?
C58 C57 H57B 108.7 . . ?
C56 C57 H57B 108.7 . . ?
H57A C57 H57B 107.6 . . ?
C57 C58 C59 112.7(6) . . ?
C57 C58 H58A 109.1 . . ?
C59 C58 H58A 109.1 . . ?
C57 C58 H58B 109.1 . . ?
C59 C58 H58B 109.1 . . ?
H58A C58 H58B 107.8 . . ?
C58 C59 C60 113.6(7) . . ?
C58 C59 H59A 108.8 . . ?
C60 C59 H59A 108.8 . . ?
C58 C59 H59B 108.8 . . ?
C60 C59 H59B 108.8 . . ?
H59A C59 H59B 107.7 . . ?
C59 C60 H60A 109.5 . . ?
C59 C60 H60B 109.5 . . ?
H60A C60 H60B 109.5 . . ?
C59 C60 H60C 109.5 . . ?
H60A C60 H60C 109.5 . . ?
H60B C60 H60C 109.5 . . ?
C61 S6 Pd3 109.9(2) . . ?
C61 S6 Pd1 106.9(3) . 2_666 ?
Pd3 S6 Pd1 85.35(6) . 2_666 ?
C62 C61 S6 110.1(5) . . ?
C62 C61 H61A 109.6 . . ?
S6 C61 H61A 109.6 . . ?
C62 C61 H61B 109.6 . . ?
S6 C61 H61B 109.6 . . ?
H61A C61 H61B 108.1 . . ?
C63 C62 C61 113.3(6) . . ?
C63 C62 H62A 108.9 . . ?
C61 C62 H62A 108.9 . . ?
C63 C62 H62B 108.9 . . ?
C61 C62 H62B 108.9 . . ?
H62A C62 H62B 107.7 . . ?
C62 C63 C64 112.8(6) . . ?
C62 C63 H63A 109.0 . . ?
C64 C63 H63A 109.0 . . ?
C62 C63 H63B 109.0 . . ?
C64 C63 H63B 109.0 . . ?
H63A C63 H63B 107.8 . . ?
C65 C64 C63 113.5(6) . . ?
C65 C64 H64A 108.9 . . ?
C63 C64 H64A 108.9 . . ?
C65 C64 H64B 108.9 . . ?
C63 C64 H64B 108.9 . . ?
H64A C64 H64B 107.7 . . ?
C66 C65 C64 113.1(6) . . ?
C66 C65 H65A 109.0 . . ?
C64 C65 H65A 109.0 . . ?
C66 C65 H65B 109.0 . . ?
C64 C65 H65B 109.0 . . ?
H65A C65 H65B 107.8 . . ?
C67 C66 C65 114.0(6) . . ?
C67 C66 H66A 108.8 . . ?
C65 C66 H66A 108.8 . . ?
C67 C66 H66B 108.8 . . ?
C65 C66 H66B 108.8 . . ?
H66A C66 H66B 107.6 . . ?
C66 C67 C68 114.4(6) . . ?
C66 C67 H67A 108.7 . . ?
C68 C67 H67A 108.7 . . ?
C66 C67 H67B 108.7 . . ?
C68 C67 H67B 108.7 . . ?
H67A C67 H67B 107.6 . . ?
C69 C68 C67 114.5(6) . . ?
C69 C68 H68A 108.6 . . ?
C67 C68 H68A 108.6 . . ?
C69 C68 H68B 108.6 . . ?
C67 C68 H68B 108.6 . . ?
H68A C68 H68B 107.6 . . ?
C68 C69 C70 115.3(6) . . ?
C68 C69 H69A 108.4 . . ?
C70 C69 H69A 108.4 . . ?
C68 C69 H69B 108.4 . . ?
C70 C69 H69B 108.4 . . ?
H69A C69 H69B 107.5 . . ?
C71 C70 C69 114.7(6) . . ?
C71 C70 H70A 108.6 . . ?
C69 C70 H70A 108.6 . . ?
C71 C70 H70B 108.6 . . ?
C69 C70 H70B 108.6 . . ?
H70A C70 H70B 107.6 . . ?
C70 C71 C72 113.7(6) . . ?
C70 C71 H71A 108.8 . . ?
C72 C71 H71A 108.8 . . ?
C70 C71 H71B 108.8 . . ?
C72 C71 H71B 108.8 . . ?
H71A C71 H71B 107.7 . . ?
C71 C72 H72A 109.5 . . ?
C71 C72 H72B 109.5 . . ?
H72A C72 H72B 109.5 . . ?
C71 C72 H72C 109.5 . . ?
H72A C72 H72C 109.5 . . ?
H72B C72 H72C 109.5 . . ?

loop_
_geom_bond_atom_site_label_1
_geom_bond_atom_site_label_2
_geom_bond_distance
_geom_bond_site_symmetry_2
_geom_bond_publ_flag
Pd1 S1 2.3119(19) . ?
Pd1 S6 2.3141(19) 2_666 ?
Pd1 S2 2.3195(19) . ?
Pd1 S5 2.3220(19) 2_666 ?
Pd1 Pd2 3.0430(8) . ?
Pd1 Pd3 3.1356(8) 2_666 ?
Pd2 S3 2.3113(19) . ?
Pd2 S2 2.3127(19) . ?
Pd2 S1 2.3170(17) . ?
Pd2 S4 2.3211(17) . ?
Pd2 Pd3 3.1643(8) . ?
Pd3 S6 2.3117(17) . ?
Pd3 S4 2.3151(19) . ?
Pd3 S5 2.3257(19) . ?
Pd3 S3 2.3279(17) . ?
Pd3 Pd1 3.1355(8) 2_666 ?
S1 C01 1.816(7) . ?
C01 C02 1.508(9) . ?
C01 H01A 0.9900 . ?
C01 H01B 0.9900 . ?
C02 C03 1.529(9) . ?
C02 H02A 0.9900 . ?
C02 H02B 0.9900 . ?
C03 C04 1.519(9) . ?
C03 H03A 0.9900 . ?
C03 H03B 0.9900 . ?
C04 C05 1.498(10) . ?
C04 H04A 0.9900 . ?
C04 H04B 0.9900 . ?
C05 C06 1.517(9) . ?
C05 H05A 0.9900 . ?
C05 H05B 0.9900 . ?
C06 C07 1.523(10) . ?
C06 H06A 0.9900 . ?
C06 H06B 0.9900 . ?
C07 C08 1.502(9) . ?
C07 H07A 0.9900 . ?
C07 H07B 0.9900 . ?
C08 C09 1.515(10) . ?
C08 H08A 0.9900 . ?
C08 H08B 0.9900 . ?
C09 C10 1.485(9) . ?
C09 H09A 0.9900 . ?
C09 H09B 0.9900 . ?
C10 C11 1.526(10) . ?
C10 H10A 0.9900 . ?
C10 H10B 0.9900 . ?
C11 C12 1.510(10) . ?
C11 H11A 0.9900 . ?
C11 H11B 0.9900 . ?
C12 H12A 0.9800 . ?
C12 H12B 0.9800 . ?
C12 H12C 0.9800 . ?
S2 C13 1.816(6) . ?
C13 C14 1.526(10) . ?
C13 H13A 0.9900 . ?
C13 H13B 0.9900 . ?
C14 C15 1.494(11) . ?
C14 H14A 0.9900 . ?
C14 H14B 0.9900 . ?
C15 C16 1.504(11) . ?
C15 H15A 0.9900 . ?
C15 H15B 0.9900 . ?
C16 C17 1.494(12) . ?
C16 H16A 0.9900 . ?
C16 H16B 0.9900 . ?
C17 C18 1.465(11) . ?
C17 H17A 0.9900 . ?
C17 H17B 0.9900 . ?
C18 C19 1.475(12) . ?
C18 H18A 0.9900 . ?
C18 H18B 0.9900 . ?
C19 C20 1.461(11) . ?
C19 H19A 0.9900 . ?
C19 H19B 0.9900 . ?
C20 C21 1.482(12) . ?
C20 H20A 0.9900 . ?
C20 H20B 0.9900 . ?
C21 C22 1.495(12) . ?
C21 H21A 0.9900 . ?
C21 H21B 0.9900 . ?
C22 C23 1.439(12) . ?
C22 H22A 0.9900 . ?
C22 H22B 0.9900 . ?
C23 C24 1.480(13) . ?
C23 H23A 0.9900 . ?
C23 H23B 0.9900 . ?
C24 H24A 0.9800 . ?
C24 H24B 0.9800 . ?
C24 H24C 0.9800 . ?
S3 C25 1.815(7) . ?
C25 C26 1.517(9) . ?
C25 H25A 0.9900 . ?
C25 H25B 0.9900 . ?
C26 C27 1.517(10) . ?
C26 H26A 0.9900 . ?
C26 H26B 0.9900 . ?
C27 C28 1.526(9) . ?
C27 H27A 0.9900 . ?
C27 H27B 0.9900 . ?
C28 C29 1.486(10) . ?
C28 H28A 0.9900 . ?
C28 H28B 0.9900 . ?
C29 C30 1.514(9) . ?
C29 H29A 0.9900 . ?
C29 H29B 0.9900 . ?
C30 C31 1.518(10) . ?
C30 H30A 0.9900 . ?
C30 H30B 0.9900 . ?
C31 C32 1.510(9) . ?
C31 H31A 0.9900 . ?
C31 H31B 0.9900 . ?
C32 C33 1.505(10) . ?
C32 H32A 0.9900 . ?
C32 H32B 0.9900 . ?
C33 C34 1.508(9) . ?
C33 H33A 0.9900 . ?
C33 H33B 0.9900 . ?
C34 C35 1.498(10) . ?
C34 H34A 0.9900 . ?
C34 H34B 0.9900 . ?
C35 C36 1.513(10) . ?
C35 H35A 0.9900 . ?
C35 H35B 0.9900 . ?
C36 H36A 0.9800 . ?
C36 H36B 0.9800 . ?
C36 H36C 0.9800 . ?
S4 C37 1.828(7) . ?
C37 C38 1.483(9) . ?
C37 H37A 0.9900 . ?
C37 H37B 0.9900 . ?
C38 C39 1.517(10) . ?
C38 H38A 0.9900 . ?
C38 H38B 0.9900 . ?
C39 C40 1.515(9) . ?
C39 H39A 0.9900 . ?
C39 H39B 0.9900 . ?
C40 C41 1.541(10) . ?
C40 H40A 0.9900 . ?
C40 H40B 0.9900 . ?
C41 C42 1.504(9) . ?
C41 H41A 0.9900 . ?
C41 H41B 0.9900 . ?
C42 C43 1.511(10) . ?
C42 H42A 0.9900 . ?
C42 H42B 0.9900 . ?
C43 C44 1.517(9) . ?
C43 H43A 0.9900 . ?
C43 H43B 0.9900 . ?
C44 C45 1.513(10) . ?
C44 H44A 0.9900 . ?
C44 H44B 0.9900 . ?
C45 C46 1.537(9) . ?
C45 H45A 0.9900 . ?
C45 H45B 0.9900 . ?
C46 C47 1.484(10) . ?
C46 H46A 0.9900 . ?
C46 H46B 0.9900 . ?
C47 C48 1.532(10) . ?
C47 H47A 0.9900 . ?
C47 H47B 0.9900 . ?
C48 H48A 0.9800 . ?
C48 H48B 0.9800 . ?
C48 H48C 0.9800 . ?
S5 C49 1.818(7) . ?
S5 Pd1 2.3220(19) 2_666 ?
C49 C50 1.524(9) . ?
C49 H49A 0.9900 . ?
C49 H49B 0.9900 . ?
C50 C51 1.521(9) . ?
C50 H50A 0.9900 . ?
C50 H50B 0.9900 . ?
C51 C52 1.530(10) . ?
C51 H51A 0.9900 . ?
C51 H51B 0.9900 . ?
C52 C53 1.515(9) . ?
C52 H52A 0.9900 . ?
C52 H52B 0.9900 . ?
C53 C54 1.521(10) . ?
C53 H53A 0.9900 . ?
C53 H53B 0.9900 . ?
C54 C55 1.516(9) . ?
C54 H54A 0.9900 . ?
C54 H54B 0.9900 . ?
C55 C56 1.517(10) . ?
C55 H55A 0.9900 . ?
C55 H55B 0.9900 . ?
C56 C57 1.517(9) . ?
C56 H56A 0.9900 . ?
C56 H56B 0.9900 . ?
C57 C58 1.510(10) . ?
C57 H57A 0.9900 . ?
C57 H57B 0.9900 . ?
C58 C59 1.520(10) . ?
C58 H58A 0.9900 . ?
C58 H58B 0.9900 . ?
C59 C60 1.535(10) . ?
C59 H59A 0.9900 . ?
C59 H59B 0.9900 . ?
C60 H60A 0.9800 . ?
C60 H60B 0.9800 . ?
C60 H60C 0.9800 . ?
S6 C61 1.810(7) . ?
S6 Pd1 2.3142(19) 2_666 ?
C61 C62 1.539(9) . ?
C61 H61A 0.9900 . ?
C61 H61B 0.9900 . ?
C62 C63 1.520(10) . ?
C62 H62A 0.9900 . ?
C62 H62B 0.9900 . ?
C63 C64 1.532(9) . ?
C63 H63A 0.9900 . ?
C63 H63B 0.9900 . ?
C64 C65 1.527(10) . ?
C64 H64A 0.9900 . ?
C64 H64B 0.9900 . ?
C65 C66 1.521(9) . ?
C65 H65A 0.9900 . ?
C65 H65B 0.9900 . ?
C66 C67 1.507(10) . ?
C66 H66A 0.9900 . ?
C66 H66B 0.9900 . ?
C67 C68 1.531(9) . ?
C67 H67A 0.9900 . ?
C67 H67B 0.9900 . ?
C68 C69 1.506(10) . ?
C68 H68A 0.9900 . ?
C68 H68B 0.9900 . ?
C69 C70 1.519(9) . ?
C69 H69A 0.9900 . ?
C69 H69B 0.9900 . ?
C70 C71 1.505(10) . ?
C70 H70A 0.9900 . ?
C70 H70B 0.9900 . ?
C71 C72 1.527(10) . ?
C71 H71A 0.9900 . ?
C71 H71B 0.9900 . ?
C72 H72A 0.9800 . ?
C72 H72B 0.9800 . ?
C72 H72C 0.9800 . ?

loop_
_geom_torsion_atom_site_label_1
_geom_torsion_atom_site_label_2
_geom_torsion_atom_site_label_3
_geom_torsion_atom_site_label_4
_geom_torsion
_geom_torsion_site_symmetry_1
_geom_torsion_site_symmetry_2
_geom_torsion_site_symmetry_3
_geom_torsion_site_symmetry_4
_geom_torsion_publ_flag
S1 Pd1 Pd2 S3 -67.47(8) . . . . ?
S6 Pd1 Pd2 S3 2.17(8) 2_666 . . . ?
S2 Pd1 Pd2 S3 173.49(8) . . . . ?
S5 Pd1 Pd2 S3 113.87(8) 2_666 . . . ?
Pd3 Pd1 Pd2 S3 57.46(6) 2_666 . . . ?
S1 Pd1 Pd2 S2 119.04(8) . . . . ?
S6 Pd1 Pd2 S2 -171.32(8) 2_666 . . . ?
S5 Pd1 Pd2 S2 -59.62(8) 2_666 . . . ?
Pd3 Pd1 Pd2 S2 -116.03(6) 2_666 . . . ?
S6 Pd1 Pd2 S1 69.64(8) 2_666 . . . ?
S2 Pd1 Pd2 S1 -119.04(8) . . . . ?
S5 Pd1 Pd2 S1 -178.66(9) 2_666 . . . ?
Pd3 Pd1 Pd2 S1 124.93(7) 2_666 . . . ?
S1 Pd1 Pd2 S4 176.99(9) . . . . ?
S6 Pd1 Pd2 S4 -113.37(8) 2_666 . . . ?
S2 Pd1 Pd2 S4 57.95(8) . . . . ?
S5 Pd1 Pd2 S4 -1.66(10) 2_666 . . . ?
Pd3 Pd1 Pd2 S4 -58.08(7) 2_666 . . . ?
S1 Pd1 Pd2 Pd3 -124.86(7) . . . . ?
S6 Pd1 Pd2 Pd3 -55.22(6) 2_666 . . . ?
S2 Pd1 Pd2 Pd3 116.10(6) . . . . ?
S5 Pd1 Pd2 Pd3 56.49(7) 2_666 . . . ?
Pd3 Pd1 Pd2 Pd3 0.07(4) 2_666 . . . ?
S3 Pd2 Pd3 S6 -168.48(9) . . . . ?
S2 Pd2 Pd3 S6 3.44(9) . . . . ?
S1 Pd2 Pd3 S6 -118.66(9) . . . . ?
S4 Pd2 Pd3 S6 61.46(9) . . . . ?
Pd1 Pd2 Pd3 S6 -57.08(7) . . . . ?
S3 Pd2 Pd3 S4 130.05(9) . . . . ?
S2 Pd2 Pd3 S4 -58.02(9) . . . . ?
S1 Pd2 Pd3 S4 179.88(10) . . . . ?
Pd1 Pd2 Pd3 S4 -118.54(7) . . . . ?
S3 Pd2 Pd3 S5 -53.15(9) . . . . ?
S2 Pd2 Pd3 S5 118.78(9) . . . . ?
S1 Pd2 Pd3 S5 -3.33(10) . . . . ?
S4 Pd2 Pd3 S5 176.80(9) . . . . ?
Pd1 Pd2 Pd3 S5 58.26(7) . . . . ?
S2 Pd2 Pd3 S3 171.93(9) . . . . ?
S1 Pd2 Pd3 S3 49.82(10) . . . . ?
S4 Pd2 Pd3 S3 -130.05(9) . . . . ?
Pd1 Pd2 Pd3 S3 111.41(7) . . . . ?
S3 Pd2 Pd3 Pd1 -111.48(7) . . . 2_666 ?
S2 Pd2 Pd3 Pd1 60.44(7) . . . 2_666 ?
S1 Pd2 Pd3 Pd1 -61.66(8) . . . 2_666 ?
S4 Pd2 Pd3 Pd1 118.47(7) . . . 2_666 ?
Pd1 Pd2 Pd3 Pd1 -0.07(4) . . . 2_666 ?
S6 Pd1 S1 C01 -16.5(2) 2_666 . . . ?
S2 Pd1 S1 C01 153.5(2) . . . . ?
Pd2 Pd1 S1 C01 111.7(2) . . . . ?
Pd3 Pd1 S1 C01 20.3(2) 2_666 . . . ?
S6 Pd1 S1 Pd2 -128.26(6) 2_666 . . . ?
S2 Pd1 S1 Pd2 41.79(6) . . . . ?
Pd3 Pd1 S1 Pd2 -91.45(7) 2_666 . . . ?
S3 Pd2 S1 C01 18.5(3) . . . . ?
S2 Pd2 S1 C01 -154.2(3) . . . . ?
Pd1 Pd2 S1 C01 -112.2(3) . . . . ?
Pd3 Pd2 S1 C01 -16.1(3) . . . . ?
S3 Pd2 S1 Pd1 130.71(6) . . . . ?
S2 Pd2 S1 Pd1 -41.94(6) . . . . ?
Pd3 Pd2 S1 Pd1 96.15(7) . . . . ?
Pd1 S1 C01 C02 131.8(4) . . . . ?
Pd2 S1 C01 C02 -136.9(4) . . . . ?
S1 C01 C02 C03 179.2(5) . . . . ?
C01 C02 C03 C04 -179.7(6) . . . . ?
C02 C03 C04 C05 178.1(7) . . . . ?
C03 C04 C05 C06 178.9(6) . . . . ?
C04 C05 C06 C07 179.6(7) . . . . ?
C05 C06 C07 C08 -179.1(7) . . . . ?
C06 C07 C08 C09 179.5(7) . . . . ?
C07 C08 C09 C10 -179.5(7) . . . . ?
C08 C09 C10 C11 179.9(8) . . . . ?
C09 C10 C11 C12 -177.9(8) . . . . ?
S1 Pd2 S2 C13 -65.4(3) . . . . ?
S4 Pd2 S2 C13 113.0(3) . . . . ?
Pd1 Pd2 S2 C13 -107.2(3) . . . . ?
Pd3 Pd2 S2 C13 151.6(3) . . . . ?
S1 Pd2 S2 Pd1 41.78(6) . . . . ?
S4 Pd2 S2 Pd1 -139.82(6) . . . . ?
Pd3 Pd2 S2 Pd1 -101.19(5) . . . . ?
S1 Pd1 S2 C13 63.1(3) . . . . ?
S5 Pd1 S2 C13 -117.0(3) 2_666 . . . ?
Pd2 Pd1 S2 C13 105.0(3) . . . . ?
Pd3 Pd1 S2 C13 -158.2(3) 2_666 . . . ?
S1 Pd1 S2 Pd2 -41.89(5) . . . . ?
S5 Pd1 S2 Pd2 138.00(6) 2_666 . . . ?
Pd3 Pd1 S2 Pd2 96.79(6) 2_666 . . . ?
Pd2 S2 C13 C14 155.8(5) . . . . ?
Pd1 S2 C13 C14 68.7(6) . . . . ?
S2 C13 C14 C15 45.0(9) . . . . ?
C13 C14 C15 C16 48.4(11) . . . . ?
C14 C15 C16 C17 -179.5(8) . . . . ?
C15 C16 C17 C18 172.9(8) . . . . ?
C16 C17 C18 C19 178.0(9) . . . . ?
C17 C18 C19 C20 -179.2(9) . . . . ?
C18 C19 C20 C21 179.1(9) . . . . ?
C19 C20 C21 C22 -177.4(9) . . . . ?
C20 C21 C22 C23 178.1(9) . . . . ?
C21 C22 C23 C24 -174.6(10) . . . . ?
S1 Pd2 S3 C25 102.2(2) . . . . ?
S4 Pd2 S3 C25 -76.4(2) . . . . ?
Pd1 Pd2 S3 C25 146.9(2) . . . . ?
Pd3 Pd2 S3 C25 -110.7(2) . . . . ?
S1 Pd2 S3 Pd3 -147.13(6) . . . . ?
S4 Pd2 S3 Pd3 34.25(6) . . . . ?
Pd1 Pd2 S3 Pd3 -102.43(5) . . . . ?
S6 Pd3 S3 C25 156.6(4) . . . . ?
S4 Pd3 S3 C25 69.0(3) . . . . ?
S5 Pd3 S3 C25 -113.9(3) . . . . ?
Pd1 Pd3 S3 C25 -155.7(3) 2_666 . . . ?
Pd2 Pd3 S3 C25 103.4(3) . . . . ?
S6 Pd3 S3 Pd2 53.3(4) . . . . ?
S4 Pd3 S3 Pd2 -34.37(6) . . . . ?
S5 Pd3 S3 Pd2 142.71(6) . . . . ?
Pd1 Pd3 S3 Pd2 100.93(6) 2_666 . . . ?
Pd2 S3 C25 C26 -85.9(5) . . . . ?
Pd3 S3 C25 C26 -177.0(4) . . . . ?
S3 C25 C26 C27 -68.2(7) . . . . ?
C25 C26 C27 C28 -174.7(6) . . . . ?
C26 C27 C28 C29 175.6(6) . . . . ?
C27 C28 C29 C30 -178.3(6) . . . . ?
C28 C29 C30 C31 178.8(6) . . . . ?
C29 C30 C31 C32 -178.9(6) . . . . ?
C30 C31 C32 C33 178.9(7) . . . . ?
C31 C32 C33 C34 179.6(6) . . . . ?
C32 C33 C34 C35 178.6(7) . . . . ?
C33 C34 C35 C36 179.2(7) . . . . ?
S6 Pd3 S4 C37 -26.7(2) . . . . ?
S3 Pd3 S4 C37 141.6(2) . . . . ?
Pd1 Pd3 S4 C37 10.4(2) 2_666 . . . ?
Pd2 Pd3 S4 C37 107.4(2) . . . . ?
S6 Pd3 S4 Pd2 -134.05(6) . . . . ?
S3 Pd3 S4 Pd2 34.20(6) . . . . ?
Pd1 Pd3 S4 Pd2 -96.97(6) 2_666 . . . ?
S3 Pd2 S4 C37 -142.6(3) . . . . ?
S2 Pd2 S4 C37 30.1(3) . . . . ?
Pd1 Pd2 S4 C37 -10.1(3) . . . . ?
Pd3 Pd2 S4 C37 -108.2(3) . . . . ?
S3 Pd2 S4 Pd3 -34.46(6) . . . . ?
S2 Pd2 S4 Pd3 138.23(6) . . . . ?
Pd1 Pd2 S4 Pd3 98.04(6) . . . . ?
Pd3 S4 C37 C38 97.4(5) . . . . ?
Pd2 S4 C37 C38 -170.8(5) . . . . ?
S4 C37 C38 C39 177.0(5) . . . . ?
C37 C38 C39 C40 -178.3(6) . . . . ?
C38 C39 C40 C41 178.6(6) . . . . ?
C39 C40 C41 C42 -179.3(6) . . . . ?
C40 C41 C42 C43 178.7(6) . . . . ?
C41 C42 C43 C44 179.5(6) . . . . ?
C42 C43 C44 C45 178.6(6) . . . . ?
C43 C44 C45 C46 177.4(6) . . . . ?
C44 C45 C46 C47 178.2(6) . . . . ?
C45 C46 C47 C48 178.6(6) . . . . ?
S6 Pd3 S5 C49 142.4(3) . . . . ?
S3 Pd3 S5 C49 -25.8(3) . . . . ?
Pd1 Pd3 S5 C49 106.7(3) 2_666 . . . ?
Pd2 Pd3 S5 C49 10.2(3) . . . . ?
S6 Pd3 S5 Pd1 35.72(6) . . . 2_666 ?
S3 Pd3 S5 Pd1 -132.50(6) . . . 2_666 ?
Pd2 Pd3 S5 Pd1 -96.52(6) . . . 2_666 ?
Pd1 S5 C49 C50 -171.6(4) 2_666 . . . ?
Pd3 S5 C49 C50 98.3(5) . . . . ?
S5 C49 C50 C51 -177.8(5) . . . . ?
C49 C50 C51 C52 -175.5(6) . . . . ?
C50 C51 C52 C53 179.0(6) . . . . ?
C51 C52 C53 C54 -176.9(6) . . . . ?
C52 C53 C54 C55 179.9(6) . . . . ?
C53 C54 C55 C56 -179.6(6) . . . . ?
C54 C55 C56 C57 -178.4(6) . . . . ?
C55 C56 C57 C58 179.2(6) . . . . ?
C56 C57 C58 C59 -178.9(6) . . . . ?
C57 C58 C59 C60 177.0(7) . . . . ?
S4 Pd3 S6 C61 -112.4(3) . . . . ?
S5 Pd3 S6 C61 70.5(3) . . . . ?
S3 Pd3 S6 C61 161.4(4) . . . . ?
Pd1 Pd3 S6 C61 106.3(3) 2_666 . . . ?
Pd2 Pd3 S6 C61 -152.7(3) . . . . ?
S4 Pd3 S6 Pd1 141.31(6) . . . 2_666 ?
S5 Pd3 S6 Pd1 -35.83(6) . . . 2_666 ?
S3 Pd3 S6 Pd1 55.1(4) . . . 2_666 ?
Pd2 Pd3 S6 Pd1 101.00(6) . . . 2_666 ?
Pd3 S6 C61 C62 -177.8(4) . . . . ?
Pd1 S6 C61 C62 -86.6(5) 2_666 . . . ?
S6 C61 C62 C63 -65.1(7) . . . . ?
C61 C62 C63 C64 -174.2(6) . . . . ?
C62 C63 C64 C65 174.6(6) . . . . ?
C63 C64 C65 C66 -177.8(6) . . . . ?
C64 C65 C66 C67 178.1(7) . . . . ?
C65 C66 C67 C68 179.7(7) . . . . ?
C66 C67 C68 C69 179.8(7) . . . . ?
C67 C68 C69 C70 179.7(7) . . . . ?
C68 C69 C70 C71 -179.5(8) . . . . ?
C69 C70 C71 C72 -178.8(8) . . . . ?
